data_2104933
loop_
_publ_author_name
'Siegler, Maxime A.'
'Parkin, Sean'
'Angel, Ross J.'
'Brock, Carolyn Pratt'

_publ_section_title
;
 Detailed study of the phase transition in
 [Ni(H~2~O)~6~](NO~3~)~2~&#x00B7;(15-crown-5)&#x00B7;H~2~O and analysis
 in terms of mean-field theory
;
_journal_issue 2
_journal_name_full 'Acta Crystallographica Section B'
_journal_page_first 130
_journal_page_last 143
_journal_paper_doi 10.1107/S010876811100526X
_journal_volume 67
_journal_year 2011
_chemical_formula_moiety 'C10 H20 O5, H12 Ni O6 2+, 2(N O3 1-), H2 O'
_chemical_formula_sum 'C10 H34 N2 Ni O18'
_chemical_formula_weight 529.10
_chemical_name_systematic 'hexaaquanickel(II) nitrate (15-crown-5) monohydrate'
_space_group_IT_number 4
_symmetry_cell_setting monoclinic
_symmetry_Int_Tables_number 4
_symmetry_space_group_name_Hall 'P 2yb'
_symmetry_space_group_name_H-M 'P 1 21 1'
_atom_sites_solution_hydrogens geom
_atom_sites_solution_primary direct
_atom_sites_solution_secondary difmap
_audit_creation_method SHELXL-97
_cell_angle_alpha 90.
_cell_angle_beta 106.02(1)
_cell_angle_gamma 90.
_cell_formula_units_Z 2
_cell_length_a 8.167(2)
_cell_length_b 16.703(4)
_cell_length_c 8.948(2)
_cell_measurement_reflns_used 2799
_cell_measurement_temperature 273(2)
_cell_measurement_theta_max 27.48
_cell_measurement_theta_min 1.00
_cell_volume 1173.2(5)
_computing_cell_refinement 'SCALEPACK (Otwinowski & Minor, 2006)'
_computing_data_collection 'COLLECT (Nonius, 2000)'
_computing_data_reduction 'DENZO-SMN (Otwinowski & Minor, 2006)'
_computing_molecular_graphics 'Mercury (Macrae et al., 2008)'
_computing_publication_material
;
SHELXL-97 (Sheldrick, 2008) and local procedures
;
_computing_structure_refinement 'SHELXL-97 (Sheldrick, 2008)'
_computing_structure_solution 'SHELXS-97 (Sheldrick, 2008)'
_diffrn_ambient_temperature 273(2)
_diffrn_detector_area_resol_mean 18
_diffrn_measured_fraction_theta_full 1.000
_diffrn_measured_fraction_theta_max 1.000
_diffrn_measurement_device_type 'Nonius KappaCCD diffractometer'
_diffrn_measurement_method '\w scans at fixed \c = 55\%'
_diffrn_radiation_monochromator graphite
_diffrn_radiation_source 'fine-focus sealed tube'
_diffrn_radiation_type MoK\a
_diffrn_radiation_wavelength 0.71073
_diffrn_reflns_av_R_equivalents 0.062
_diffrn_reflns_av_sigmaI/netI 0.0758
_diffrn_reflns_limit_h_max 10
_diffrn_reflns_limit_h_min -10
_diffrn_reflns_limit_k_max 21
_diffrn_reflns_limit_k_min -21
_diffrn_reflns_limit_l_max 11
_diffrn_reflns_limit_l_min -11
_diffrn_reflns_number 16870
_diffrn_reflns_theta_full 27.49
_diffrn_reflns_theta_max 27.49
_diffrn_reflns_theta_min 2.37
_diffrn_standards_decay_% <2
_exptl_absorpt_coefficient_mu 0.909
_exptl_absorpt_correction_T_max 0.8757
_exptl_absorpt_correction_T_min 0.7415
_exptl_absorpt_correction_type multi-scan
_exptl_absorpt_process_details 'Scalepack (Otwinowski & Minor, 2006)'
_exptl_crystal_colour 'pale green'
_exptl_crystal_density_diffrn 1.498
_exptl_crystal_density_method 'not measured'
_exptl_crystal_description parallelepiped
_exptl_crystal_F_000 560
_exptl_crystal_size_max 0.35
_exptl_crystal_size_mid 0.15
_exptl_crystal_size_min 0.15
_refine_diff_density_max 0.814
_refine_diff_density_min -0.342
_refine_diff_density_rms 0.060
_refine_ls_abs_structure_details 'Flack H D (1983), Acta Cryst. A39, 876-881'
_refine_ls_abs_structure_Flack 0.079(13)
_refine_ls_extinction_coef 0.0025(9)
_refine_ls_extinction_expression Fc^*^=kFc[1+0.001xFc^2^\l^3^/sin(2\q)]^-1/4^
_refine_ls_extinction_method SHELXL
_refine_ls_goodness_of_fit_ref 0.997
_refine_ls_hydrogen_treatment mixed
_refine_ls_matrix_type full
_refine_ls_number_parameters 327
_refine_ls_number_reflns 5396
_refine_ls_number_restraints 24
_refine_ls_restrained_S_all 0.995
_refine_ls_R_factor_all 0.0889
_refine_ls_R_factor_gt 0.0446
_refine_ls_shift/su_max 0.001
_refine_ls_shift/su_mean 0.000
_refine_ls_structure_factor_coef Fsqd
_refine_ls_weighting_details 'calc w=1/[\s^2^(Fo^2^)+(0.0462P)^2^+0.0000P] where P=(Fo^2^+2Fc^2^)/3'
_refine_ls_weighting_scheme calc
_refine_ls_wR_factor_gt 0.0856
_refine_ls_wR_factor_ref 0.0988
_reflns_number_gt 3676
_reflns_number_total 5396
_reflns_threshold_expression >2sigma(I)
_cod_data_source_file hw5014.cif
_cod_data_source_block 273K_H
_cod_original_sg_symbol_H-M 'P 21'
_cod_database_code 2104933

loop_
_symmetry_equiv_pos_as_xyz
'x, y, z'
'-x, y+1/2, -z'

loop_
_atom_site_label
_atom_site_type_symbol
_atom_site_fract_x
_atom_site_fract_y
_atom_site_fract_z
_atom_site_U_iso_or_equiv
_atom_site_adp_type
_atom_site_occupancy
_atom_site_symmetry_multiplicity
_atom_site_calc_flag
_atom_site_refinement_flags
_atom_site_disorder_assembly
_atom_site_disorder_group
C1 C 0.0608(7) 0.2152(4) 0.0473(6) 0.0860(19) Uani 1 1 d . . .
H1A H -0.0246 0.1827 -0.0237 0.103 Uiso 1 1 calc R . .
H1B H 0.1719 0.1996 0.0379 0.103 Uiso 1 1 calc R . .
C2 C 0.0304(5) 0.2993(5) 0.0078(5) 0.0802(15) Uani 1 1 d . . .
H2A H -0.0014 0.3056 -0.1043 0.096 Uiso 1 1 calc R . .
H2B H -0.0628 0.3187 0.0456 0.096 Uiso 1 1 calc R . .
C3 C 0.1490(7) 0.4298(4) 0.0699(7) 0.095(2) Uani 1 1 d . . .
H3A H 0.0727 0.4442 -0.0302 0.114 Uiso 1 1 calc R . .
H3B H 0.2565 0.4570 0.0804 0.114 Uiso 1 1 calc R . .
C4 C 0.0745(7) 0.4576(4) 0.1957(9) 0.091(2) Uani 1 1 d . . .
H4A H 0.0625 0.5154 0.1920 0.110 Uiso 1 1 calc R . .
H4B H -0.0373 0.4341 0.1818 0.110 Uiso 1 1 calc R . .
C5 C 0.1327(8) 0.4672(4) 0.4657(10) 0.093(2) Uani 1 1 d . . .
H5A H 0.0105 0.4622 0.4478 0.112 Uiso 1 1 calc R . .
H5B H 0.1620 0.5236 0.4770 0.112 Uiso 1 1 calc R . .
C6 C 0.2201(8) 0.4245(5) 0.6063(8) 0.098(2) Uani 1 1 d . . .
H6A H 0.3408 0.4214 0.6143 0.117 Uiso 1 1 calc R . .
H6B H 0.2066 0.4531 0.6965 0.117 Uiso 1 1 calc R . .
C7 C 0.2535(6) 0.2900(6) 0.7072(5) 0.096(2) Uani 1 1 d . . .
H7A H 0.2520 0.3017 0.8130 0.115 Uiso 1 1 calc R . .
H7B H 0.3704 0.2926 0.7019 0.115 Uiso 1 1 calc R . .
C8 C 0.1821(8) 0.2099(5) 0.6612(7) 0.094(2) Uani 1 1 d . . .
H8A H 0.2374 0.1706 0.7387 0.113 Uiso 1 1 calc R . .
H8B H 0.0611 0.2095 0.6525 0.113 Uiso 1 1 calc R . .
C9 C 0.1098(8) 0.1265(3) 0.4323(10) 0.093(2) Uani 1 1 d . . .
H9A H -0.0082 0.1326 0.4327 0.111 Uiso 1 1 calc R . .
H9B H 0.1515 0.0757 0.4801 0.111 Uiso 1 1 calc R . .
C10 C 0.1242(8) 0.1295(3) 0.2712(9) 0.090(2) Uani 1 1 d . . .
H10A H 0.2429 0.1263 0.2714 0.108 Uiso 1 1 calc R . .
H10B H 0.0635 0.0848 0.2116 0.108 Uiso 1 1 calc R . .
O1 O 0.0530(4) 0.2026(2) 0.2044(4) 0.0656(9) Uani 1 1 d . . .
O2 O 0.1773(4) 0.3441(2) 0.0745(3) 0.0662(9) Uani 1 1 d . . .
O3 O 0.1819(4) 0.43450(19) 0.3370(4) 0.0666(9) Uani 1 1 d . . .
O4 O 0.1520(4) 0.3461(2) 0.6032(4) 0.0705(9) Uani 1 1 d . . .
O5 O 0.2102(4) 0.1910(2) 0.5160(4) 0.0677(9) Uani 1 1 d . . .
Ni1 Ni 0.64155(5) 0.29744(3) 0.38403(4) 0.03208(13) Uani 1 1 d . . .
O6 O 0.3996(2) 0.2997(2) 0.4048(3) 0.0440(5) Uani 1 1 d D . .
H6C H 0.331(4) 0.3360(15) 0.379(5) 0.066 Uiso 1 1 d D . .
H6D H 0.345(4) 0.2604(14) 0.414(5) 0.066 Uiso 1 1 d D . .
O7 O 0.8785(2) 0.30368(19) 0.3514(3) 0.0386(5) Uani 1 1 d D . .
H7C H 0.956(3) 0.3233(19) 0.419(3) 0.058 Uiso 1 1 d D . .
H7D H 0.922(4) 0.2716(18) 0.305(4) 0.058 Uiso 1 1 d D . .
O8 O 0.5379(3) 0.32389(17) 0.1542(3) 0.0504(8) Uani 1 1 d D . .
H8C H 0.4354(14) 0.322(2) 0.116(4) 0.076 Uiso 1 1 d D . .
H8D H 0.573(4) 0.359(2) 0.107(4) 0.076 Uiso 1 1 d D . .
O9 O 0.6748(4) 0.41554(15) 0.4510(3) 0.0482(7) Uani 1 1 d D . .
H9C H 0.633(5) 0.446(2) 0.379(3) 0.072 Uiso 1 1 d D . .
H9D H 0.648(6) 0.432(2) 0.526(3) 0.072 Uiso 1 1 d D . .
O10 O 0.7383(3) 0.26772(16) 0.6153(3) 0.0416(6) Uani 1 1 d D . .
H10C H 0.726(5) 0.3009(15) 0.679(3) 0.062 Uiso 1 1 d D . .
H10D H 0.715(5) 0.2246(10) 0.649(4) 0.062 Uiso 1 1 d D . .
O11 O 0.6307(4) 0.17811(16) 0.3334(4) 0.0512(7) Uani 1 1 d D . .
H11C H 0.609(6) 0.148(2) 0.397(3) 0.077 Uiso 1 1 d D . .
H11D H 0.592(6) 0.157(2) 0.249(2) 0.077 Uiso 1 1 d D . .
N1 N 0.6563(4) 0.4266(2) 0.8594(4) 0.0535(9) Uani 1 1 d . . .
O12 O 0.6532(4) 0.3532(2) 0.8494(4) 0.0731(9) Uani 1 1 d . . .
O13 O 0.6268(6) 0.4556(2) 0.9755(4) 0.0951(13) Uani 1 1 d . . .
O14 O 0.6808(7) 0.4655(3) 0.7559(4) 0.122(2) Uani 1 1 d . . .
N2 N 0.5505(5) 0.0831(2) 0.6788(4) 0.0541(9) Uani 1 1 d . . .
O15 O 0.5314(4) 0.07535(16) 0.5372(3) 0.0593(8) Uani 1 1 d . . .
O16 O 0.4745(4) 0.03755(17) 0.7460(3) 0.0675(9) Uani 1 1 d . . .
O17 O 0.6432(6) 0.1358(2) 0.7547(4) 0.0925(14) Uani 1 1 d . . .
H18C H 0.560(8) 0.120(4) -0.002(9) 0.139 Uiso 1 1 d D . .
H18D H 0.446(8) 0.0766(17) 0.038(7) 0.139 Uiso 1 1 d D . .
O18 O 0.4864(11) 0.1218(4) 0.0451(7) 0.088(2) Uani 0.658(8) 1 d PD A 1
O18' O 0.616(2) 0.0932(8) 0.0815(14) 0.088(2) Uani 0.342(8) 1 d P A 2

loop_
_atom_site_aniso_label
_atom_site_aniso_U_11
_atom_site_aniso_U_22
_atom_site_aniso_U_33
_atom_site_aniso_U_23
_atom_site_aniso_U_13
_atom_site_aniso_U_12
C1 0.065(4) 0.133(6) 0.067(3) -0.054(4) 0.029(3) -0.022(4)
C2 0.043(2) 0.152(5) 0.044(2) -0.012(4) 0.0079(18) 0.011(5)
C3 0.069(4) 0.105(5) 0.106(4) 0.068(4) 0.017(3) 0.021(3)
C4 0.064(4) 0.066(4) 0.154(6) 0.032(4) 0.046(4) 0.025(3)
C5 0.058(4) 0.061(4) 0.182(8) -0.051(5) 0.070(5) -0.016(3)
C6 0.062(4) 0.131(6) 0.111(5) -0.080(5) 0.041(4) -0.036(4)
C7 0.040(2) 0.210(7) 0.038(2) -0.001(5) 0.0107(19) 0.008(5)
C8 0.060(4) 0.149(6) 0.083(4) 0.062(4) 0.036(3) 0.024(4)
C9 0.046(3) 0.046(3) 0.187(7) 0.052(4) 0.033(4) 0.004(3)
C10 0.066(4) 0.044(3) 0.170(7) -0.021(4) 0.047(5) 0.004(3)
O1 0.0553(19) 0.061(2) 0.087(2) -0.0161(17) 0.0300(17) 0.0033(16)
O2 0.0370(18) 0.110(3) 0.0463(17) 0.0074(17) 0.0033(14) 0.0078(18)
O3 0.051(2) 0.058(2) 0.096(2) -0.0002(19) 0.0269(19) 0.0036(17)
O4 0.0395(18) 0.102(3) 0.072(2) -0.028(2) 0.0187(17) -0.0133(19)
O5 0.052(2) 0.069(2) 0.093(2) 0.0357(19) 0.0396(18) 0.0095(18)
Ni1 0.0287(2) 0.0357(2) 0.0332(2) 0.0013(2) 0.01079(15) 0.0001(3)
O6 0.0250(11) 0.0577(15) 0.0522(13) 0.013(2) 0.0158(10) 0.0019(18)
O7 0.0261(11) 0.0459(15) 0.0476(13) -0.0088(16) 0.0166(10) -0.0011(17)
O8 0.0343(14) 0.078(2) 0.0376(14) 0.0145(12) 0.0080(11) -0.0039(14)
O9 0.0546(18) 0.0412(16) 0.0540(17) -0.0002(15) 0.0235(15) 0.0028(14)
O10 0.0455(16) 0.0432(15) 0.0341(13) 0.0020(10) 0.0077(12) -0.0001(13)
O11 0.074(2) 0.0380(16) 0.0445(15) -0.0050(14) 0.0221(16) -0.0094(15)
N1 0.056(2) 0.062(3) 0.038(2) -0.0018(18) 0.0041(17) -0.006(2)
O12 0.075(3) 0.062(2) 0.079(2) 0.0067(18) 0.0168(19) 0.0091(19)
O13 0.154(4) 0.083(3) 0.053(2) -0.0049(19) 0.038(2) 0.019(3)
O14 0.209(5) 0.110(3) 0.051(2) -0.002(2) 0.045(3) -0.080(4)
N2 0.070(3) 0.042(2) 0.052(2) 0.0028(18) 0.019(2) 0.0026(19)
O15 0.079(2) 0.0571(18) 0.0485(17) 0.0087(14) 0.0283(16) 0.0050(16)
O16 0.108(3) 0.0551(18) 0.0523(17) -0.0013(14) 0.0428(18) -0.0218(18)
O17 0.128(4) 0.066(2) 0.069(2) 0.0000(19) 0.002(2) -0.053(2)
O18 0.126(6) 0.089(4) 0.055(3) -0.023(3) 0.033(4) -0.017(4)
O18' 0.126(6) 0.089(4) 0.055(3) -0.023(3) 0.033(4) -0.017(4)

loop_
_atom_type_symbol
_atom_type_description
_atom_type_scat_dispersion_real
_atom_type_scat_dispersion_imag
_atom_type_scat_source
C C 0.0033 0.0016 'International Tables Vol C Tables 4.2.6.8 and 6.1.1.4'
H H 0.0000 0.0000 'International Tables Vol C Tables 4.2.6.8 and 6.1.1.4'
N N 0.0061 0.0033 'International Tables Vol C Tables 4.2.6.8 and 6.1.1.4'
O O 0.0106 0.0060 'International Tables Vol C Tables 4.2.6.8 and 6.1.1.4'
Ni Ni 0.3393 1.1124 'International Tables Vol C Tables 4.2.6.8 and 6.1.1.4'

loop_
_geom_angle_atom_site_label_1
_geom_angle_atom_site_label_2
_geom_angle_atom_site_label_3
_geom_angle
_geom_angle_site_symmetry_1
_geom_angle_site_symmetry_3
_geom_angle_publ_flag
O1 C1 C2 109.2(4) . . no
O1 C1 H1A 109.8 . . no
C2 C1 H1A 109.8 . . no
O1 C1 H1B 109.8 . . no
C2 C1 H1B 109.8 . . no
H1A C1 H1B 108.3 . . no
O2 C2 C1 110.1(4) . . no
O2 C2 H2A 109.6 . . no
C1 C2 H2A 109.6 . . no
O2 C2 H2B 109.6 . . no
C1 C2 H2B 109.6 . . no
H2A C2 H2B 108.1 . . no
O2 C3 C4 112.4(4) . . no
O2 C3 H3A 109.1 . . no
C4 C3 H3A 109.1 . . no
O2 C3 H3B 109.1 . . no
C4 C3 H3B 109.1 . . no
H3A C3 H3B 107.8 . . no
O3 C4 C3 108.3(4) . . no
O3 C4 H4A 110.0 . . no
C3 C4 H4A 110.0 . . no
O3 C4 H4B 110.0 . . no
C3 C4 H4B 110.0 . . no
H4A C4 H4B 108.4 . . no
O3 C5 C6 109.3(5) . . no
O3 C5 H5A 109.8 . . no
C6 C5 H5A 109.8 . . no
O3 C5 H5B 109.8 . . no
C6 C5 H5B 109.8 . . no
H5A C5 H5B 108.3 . . no
O4 C6 C5 109.9(5) . . no
O4 C6 H6A 109.7 . . no
C5 C6 H6A 109.7 . . no
O4 C6 H6B 109.7 . . no
C5 C6 H6B 109.7 . . no
H6A C6 H6B 108.2 . . no
O4 C7 C8 107.7(4) . . no
O4 C7 H7A 110.2 . . no
C8 C7 H7A 110.2 . . no
O4 C7 H7B 110.2 . . no
C8 C7 H7B 110.2 . . no
H7A C7 H7B 108.5 . . no
O5 C8 C7 107.8(4) . . no
O5 C8 H8A 110.1 . . no
C7 C8 H8A 110.1 . . no
O5 C8 H8B 110.1 . . no
C7 C8 H8B 110.1 . . no
H8A C8 H8B 108.5 . . no
O5 C9 C10 107.2(4) . . no
O5 C9 H9A 110.3 . . no
C10 C9 H9A 110.3 . . no
O5 C9 H9B 110.3 . . no
C10 C9 H9B 110.3 . . no
H9A C9 H9B 108.5 . . no
O1 C10 C9 107.9(5) . . no
O1 C10 H10A 110.1 . . no
C9 C10 H10A 110.1 . . no
O1 C10 H10B 110.1 . . no
C9 C10 H10B 110.1 . . no
H10A C10 H10B 108.4 . . no
C10 O1 C1 114.6(5) . . no
C2 O2 C3 113.9(4) . . no
C4 O3 C5 112.5(5) . . no
C7 O4 C6 116.3(5) . . no
C8 O5 C9 115.6(5) . . no
O6 Ni1 O7 175.07(15) . . no
O6 Ni1 O11 93.13(15) . . no
O7 Ni1 O11 90.16(13) . . no
O6 Ni1 O8 86.83(10) . . no
O7 Ni1 O8 89.48(10) . . no
O11 Ni1 O8 90.41(12) . . no
O6 Ni1 O9 90.54(13) . . no
O7 Ni1 O9 86.46(12) . . no
O11 Ni1 O9 174.38(13) . . no
O8 Ni1 O9 94.05(12) . . no
O6 Ni1 O10 91.48(10) . . no
O7 Ni1 O10 92.29(10) . . no
O11 Ni1 O10 88.22(12) . . no
O8 Ni1 O10 177.76(12) . . no
O9 Ni1 O10 87.43(11) . . no
Ni1 O6 H6C 127(3) . . no
Ni1 O6 H6D 125(3) . . no
H6C O6 H6D 106.1(16) . . no
Ni1 O7 H7C 120(2) . . no
Ni1 O7 H7D 127(2) . . no
H7C O7 H7D 105.9(16) . . no
Ni1 O8 H8C 120(3) . . no
Ni1 O8 H8D 125(3) . . no
H8C O8 H8D 106.4(17) . . no
Ni1 O9 H9C 112(3) . . no
Ni1 O9 H9D 122(3) . . no
H9C O9 H9D 106.8(17) . . no
Ni1 O10 H10C 116(3) . . no
Ni1 O10 H10D 121(3) . . no
H10C O10 H10D 104.7(16) . . no
Ni1 O11 H11C 116(3) . . no
Ni1 O11 H11D 128(3) . . no
H11C O11 H11D 106.5(17) . . no
O14 N1 O12 119.5(4) . . no
O14 N1 O13 123.7(5) . . no
O12 N1 O13 116.8(4) . . no
O17 N2 O16 118.9(4) . . no
O17 N2 O15 121.5(4) . . no
O16 N2 O15 119.6(4) . . no
H18C O18 H18D 104.7(15) . . no
H18C O18' H18D 67(3) . . no

loop_
_geom_bond_atom_site_label_1
_geom_bond_atom_site_label_2
_geom_bond_distance
_geom_bond_site_symmetry_2
_geom_bond_publ_flag
C1 O1 1.440(6) . no
C1 C2 1.453(9) . no
C1 H1A 0.9700 . no
C1 H1B 0.9700 . no
C2 O2 1.400(6) . no
C2 H2A 0.9700 . no
C2 H2B 0.9700 . no
C3 O2 1.449(7) . no
C3 C4 1.494(8) . no
C3 H3A 0.9700 . no
C3 H3B 0.9700 . no
C4 O3 1.380(7) . no
C4 H4A 0.9700 . no
C4 H4B 0.9700 . no
C5 O3 1.430(7) . no
C5 C6 1.451(9) . no
C5 H5A 0.9700 . no
C5 H5B 0.9700 . no
C6 O4 1.420(7) . no
C6 H6A 0.9700 . no
C6 H6B 0.9700 . no
C7 O4 1.416(8) . no
C7 C8 1.473(10) . no
C7 H7A 0.9700 . no
C7 H7B 0.9700 . no
C8 O5 1.416(7) . no
C8 H8A 0.9700 . no
C8 H8B 0.9700 . no
C9 O5 1.433(7) . no
C9 C10 1.479(10) . no
C9 H9A 0.9700 . no
C9 H9B 0.9700 . no
C10 O1 1.412(7) . no
C10 H10A 0.9700 . no
C10 H10B 0.9700 . no
Ni1 O6 2.035(2) . no
Ni1 O7 2.037(2) . no
Ni1 O11 2.040(3) . no
Ni1 O8 2.045(2) . no
Ni1 O9 2.058(3) . no
Ni1 O10 2.062(2) . no
O6 H6C 0.815(10) . no
O6 H6D 0.809(10) . no
O7 H7C 0.814(10) . no
O7 H7D 0.817(10) . no
O8 H8C 0.812(10) . no
O8 H8D 0.813(10) . no
O9 H9C 0.814(10) . no
O9 H9D 0.815(10) . no
O10 H10C 0.819(10) . no
O10 H10D 0.823(10) . no
O11 H11C 0.814(10) . no
O11 H11D 0.816(10) . no
N1 O14 1.194(5) . no
N1 O12 1.228(5) . no
N1 O13 1.229(4) . no
N2 O17 1.234(4) . no
N2 O16 1.238(4) . no
N2 O15 1.240(4) . no
O18 H18C 0.822(7) . no
O18 H18D 0.820(7) . no
O18' H18C 0.88(8) . no
O18' H18D 1.37(6) . no

loop_
_geom_hbond_atom_site_label_D
_geom_hbond_atom_site_label_H
_geom_hbond_atom_site_label_A
_geom_hbond_distance_DH
_geom_hbond_distance_HA
_geom_hbond_distance_DA
_geom_hbond_angle_DHA
_geom_hbond_site_symmetry_A
O6 H6C O3 0.815(10) 2.019(11) 2.829(5) 172(4) .
O6 H6D O5 0.809(10) 1.99(2) 2.744(4) 155(4) .
O7 H7C O4 0.814(10) 1.993(14) 2.791(4) 167(4) 1_655
O7 H7D O1 0.817(10) 1.954(12) 2.766(4) 173(3) 1_655
O8 H8C O2 0.812(10) 2.069(18) 2.852(4) 162(5) .
O8 H8D O13 0.813(10) 2.120(13) 2.926(5) 171(4) 1_554
O9 H9C O16 0.814(10) 1.958(16) 2.750(4) 164(4) 2_656
O9 H9D O14 0.815(10) 2.071(18) 2.841(5) 157(4) .
O10 H10C O12 0.819(10) 1.987(16) 2.777(4) 162(3) .
O10 H10D O17 0.823(10) 1.936(14) 2.748(5) 169(3) .
O11 H11C O15 0.814(10) 1.972(12) 2.783(4) 174(5) .
O11 H11D O18 0.816(10) 1.883(13) 2.693(6) 172(5) .

loop_
_geom_torsion_atom_site_label_1
_geom_torsion_atom_site_label_2
_geom_torsion_atom_site_label_3
_geom_torsion_atom_site_label_4
_geom_torsion
_geom_torsion_site_symmetry_1
_geom_torsion_site_symmetry_2
_geom_torsion_site_symmetry_3
_geom_torsion_site_symmetry_4
_geom_torsion_publ_flag
O1 C1 C2 O2 77.8(5) . . . . no
O2 C3 C4 O3 57.0(6) . . . . no
O3 C5 C6 O4 -71.3(6) . . . . no
O4 C7 C8 O5 68.3(5) . . . . no
O5 C9 C10 O1 -63.2(6) . . . . no
C9 C10 O1 C1 178.8(5) . . . . no
C2 C1 O1 C10 -163.8(5) . . . . no
C1 C2 O2 C3 -167.4(4) . . . . no
C4 C3 O2 C2 80.0(5) . . . . no
C3 C4 O3 C5 172.5(5) . . . . no
C6 C5 O3 C4 164.8(5) . . . . no
C8 C7 O4 C6 -166.9(4) . . . . no
C5 C6 O4 C7 162.3(4) . . . . no
C7 C8 O5 C9 -163.2(5) . . . . no
C10 C9 O5 C8 165.9(5) . . . . no
